data_4085544
loop_
_publ_author_name
'Donnelly, Kate F.'
'Lalrempuia, Ralte'
'M\"uller-Bunz, Helge'
'Clot, Eric'
'Albrecht, Martin'

_publ_section_title
;
 Controlling the Selectivity of C--H Activation in Pyridinium
 Triazolylidene Iridium Complexes: Mechanistic Details and Influence of
 Remote Substituents
;
_journal_issue 5
_journal_name_full Organometallics
_journal_page_first 858
_journal_paper_doi 10.1021/om501197g
_journal_volume 34
_journal_year 2015
_chemical_formula_moiety 'C28 H29 F5 Ir N5, 2 (C F3 O3 S)'
_chemical_formula_sum 'C30 H29 F11 Ir N5 O6 S2'
_chemical_formula_weight 1020.90
_chemical_name_systematic
; 
 ? 
;
_space_group_IT_number 2
_symmetry_cell_setting triclinic
_symmetry_space_group_name_Hall '-P 1'
_symmetry_space_group_name_H-M 'P -1'
_atom_sites_solution_hydrogens geom
_atom_sites_solution_primary direct
_atom_sites_solution_secondary difmap
_audit_creation_method SHELXL-97
_cell_angle_alpha 98.720(3)
_cell_angle_beta 106.596(3)
_cell_angle_gamma 94.814(3)
_cell_formula_units_Z 2
_cell_length_a 11.0597(3)
_cell_length_b 12.5524(4)
_cell_length_c 13.4151(4)
_cell_measurement_reflns_used 23007
_cell_measurement_temperature 100(2)
_cell_measurement_theta_max 29.5784
_cell_measurement_theta_min 3.4016
_cell_volume 1748.17(10)
_computing_cell_refinement
; 
CrysAlisPro, Oxford Diffraction Ltd., 
Version 1.171.33.55 (release 05-01-2010 CrysAlis171 .NET) 
(compiled Jan  5 2010,16:28:46) 
;
_computing_data_collection
; 
CrysAlisPro, Oxford Diffraction Ltd., 
Version 1.171.33.55 (release 05-01-2010 CrysAlis171 .NET) 
(compiled Jan  5 2010,16:28:46) 
;
_computing_data_reduction
; 
CrysAlisPro, Oxford Diffraction Ltd., 
Version 1.171.33.55 (release 05-01-2010 CrysAlis171 .NET) 
(compiled Jan  5 2010,16:28:46) 
;
_computing_structure_refinement 'SHELXL-97 (Sheldrick, 1997)'
_computing_structure_solution 'SHELXS-97 (Sheldrick, 1990)'
_diffrn_ambient_temperature 100(2)
_diffrn_detector_area_resol_mean 10.3196
_diffrn_measured_fraction_theta_full 0.994
_diffrn_measured_fraction_theta_max 0.877
_diffrn_measurement_device_type 'SuperNova, Dual, Cu at zero, Atlas'
_diffrn_measurement_method '\w scans'
_diffrn_radiation_monochromator mirror
_diffrn_radiation_source 'SuperNova (Mo) X-ray Source'
_diffrn_radiation_type MoK\a
_diffrn_radiation_wavelength 0.71073
_diffrn_reflns_av_R_equivalents 0.0414
_diffrn_reflns_av_sigmaI/netI 0.0372
_diffrn_reflns_limit_h_max 14
_diffrn_reflns_limit_h_min -15
_diffrn_reflns_limit_k_max 17
_diffrn_reflns_limit_k_min -15
_diffrn_reflns_limit_l_max 16
_diffrn_reflns_limit_l_min -18
_diffrn_reflns_number 31027
_diffrn_reflns_theta_full 27.00
_diffrn_reflns_theta_max 29.64
_diffrn_reflns_theta_min 3.41
_exptl_absorpt_coefficient_mu 4.048
_exptl_absorpt_correction_T_max 0.869
_exptl_absorpt_correction_T_min 0.502
_exptl_absorpt_correction_type analytical
_exptl_absorpt_process_details
; 
CrysAlisPro, Oxford Diffraction Ltd., 
Version 1.171.33.55 (release 05-01-2010 CrysAlis171 .NET) 
(compiled Jan  5 2010,16:28:46) 
Analytical numeric absorption correction using a multifaceted crystal
model based on expressions derived by R.C. Clark & J.S. Reid.
(Clark, R. C. & Reid, J. S. (1995). Acta Cryst. A51, 887-897)
;
_exptl_crystal_colour yellow
_exptl_crystal_density_diffrn 1.939
_exptl_crystal_density_method 'not measured'
_exptl_crystal_description plate
_exptl_crystal_F_000 1000
_exptl_crystal_size_max 0.1947
_exptl_crystal_size_mid 0.1543
_exptl_crystal_size_min 0.0376
_refine_diff_density_max 1.066
_refine_diff_density_min -1.288
_refine_diff_density_rms 0.111
_refine_ls_extinction_method none
_refine_ls_goodness_of_fit_ref 0.986
_refine_ls_hydrogen_treatment constr
_refine_ls_matrix_type full
_refine_ls_number_parameters 504
_refine_ls_number_reflns 8679
_refine_ls_number_restraints 0
_refine_ls_restrained_S_all 0.986
_refine_ls_R_factor_all 0.0274
_refine_ls_R_factor_gt 0.0226
_refine_ls_shift/su_max 0.002
_refine_ls_shift/su_mean 0.000
_refine_ls_structure_factor_coef Fsqd
_refine_ls_weighting_details 'calc w=1/[\s^2^(Fo^2^)+(0.0297P)^2^+0.0000P] where P=(Fo^2^+2Fc^2^)/3'
_refine_ls_weighting_scheme calc
_refine_ls_wR_factor_gt 0.0498
_refine_ls_wR_factor_ref 0.0507
_reflns_number_gt 7814
_reflns_number_total 8679
_reflns_threshold_expression I>2\s(I)
_cod_data_source_file om501197g_si_003.cif
_cod_data_source_block alb50
_cod_depositor_comments 'Adding full bibliography for 4085544.cif.'
_cod_original_cell_volume 1748.17(9)
_cod_database_code 4085544

loop_
_symmetry_equiv_pos_as_xyz
'x, y, z'
'-x, -y, -z'

loop_
_atom_site_label
_atom_site_type_symbol
_atom_site_fract_x
_atom_site_fract_y
_atom_site_fract_z
_atom_site_U_iso_or_equiv
_atom_site_adp_type
_atom_site_occupancy
_atom_site_symmetry_multiplicity
_atom_site_calc_flag
_atom_site_refinement_flags
Ir Ir 0.366082(8) 0.668300(7) 0.755046(7) 0.00864(3) Uani 1 1 d .
C1 C 0.4830(2) 0.5699(2) 0.85878(18) 0.0132(5) Uani 1 1 d .
C2 C 0.5596(2) 0.66885(19) 0.86463(18) 0.0124(5) Uani 1 1 d .
C3 C 0.4991(2) 0.7582(2) 0.90149(18) 0.0133(5) Uani 1 1 d .
C4 C 0.3930(2) 0.7118(2) 0.93056(19) 0.0161(5) Uani 1 1 d .
C5 C 0.3793(2) 0.5978(2) 0.90093(19) 0.0152(5) Uani 1 1 d .
C6 C 0.5056(3) 0.4564(2) 0.8226(2) 0.0207(6) Uani 1 1 d .
H6A H 0.5699 0.4588 0.7853 0.031 Uiso 1 1 calc R
H6B H 0.4259 0.4146 0.7747 0.031 Uiso 1 1 calc R
H6C H 0.5357 0.4214 0.8840 0.031 Uiso 1 1 calc R
C7 C 0.6848(2) 0.6827(2) 0.8433(2) 0.0189(5) Uani 1 1 d .
H7A H 0.7537 0.6991 0.9106 0.028 Uiso 1 1 calc R
H7B H 0.6876 0.7426 0.8046 0.028 Uiso 1 1 calc R
H7C H 0.6954 0.6154 0.8009 0.028 Uiso 1 1 calc R
C8 C 0.5532(3) 0.8762(2) 0.9261(2) 0.0209(6) Uani 1 1 d .
H8A H 0.5940 0.8984 1.0025 0.031 Uiso 1 1 calc R
H8B H 0.4846 0.9199 0.9030 0.031 Uiso 1 1 calc R
H8C H 0.6163 0.8873 0.8888 0.031 Uiso 1 1 calc R
C9 C 0.3252(3) 0.7770(2) 0.9956(2) 0.0245(6) Uani 1 1 d .
H9A H 0.2420 0.7366 0.9869 0.037 Uiso 1 1 calc R
H9B H 0.3134 0.8466 0.9720 0.037 Uiso 1 1 calc R
H9C H 0.3761 0.7904 1.0703 0.037 Uiso 1 1 calc R
C10 C 0.2788(3) 0.5164(2) 0.9116(2) 0.0252(6) Uani 1 1 d .
H10A H 0.2182 0.5545 0.9394 0.038 Uiso 1 1 calc R
H10B H 0.3187 0.4696 0.9602 0.038 Uiso 1 1 calc R
H10C H 0.2338 0.4718 0.8421 0.038 Uiso 1 1 calc R
C11 C 0.3682(2) 0.76200(19) 0.56222(18) 0.0109(5) Uani 1 1 d .
C12 C 0.4249(2) 0.68923(19) 0.62631(18) 0.0109(5) Uani 1 1 d .
C13 C 0.5152(2) 0.6324(2) 0.59429(19) 0.0138(5) Uani 1 1 d .
H13 H 0.5521 0.5794 0.6326 0.017 Uiso 1 1 calc R
C14 C 0.5509(2) 0.6524(2) 0.50776(19) 0.0162(5) Uani 1 1 d .
H14 H 0.6100 0.6116 0.4853 0.019 Uiso 1 1 calc R
C15 C 0.5012(2) 0.7312(2) 0.4541(2) 0.0167(5) Uani 1 1 d .
H15 H 0.5293 0.7476 0.3969 0.020 Uiso 1 1 calc R
N1 N 0.41184(19) 0.78600(16) 0.48257(16) 0.0131(4) Uani 1 1 d .
C16 C 0.3697(3) 0.8736(2) 0.4249(2) 0.0213(6) Uani 1 1 d .
H16A H 0.2922 0.8453 0.3662 0.032 Uiso 1 1 calc R
H16B H 0.4367 0.9009 0.3972 0.032 Uiso 1 1 calc R
H16C H 0.3520 0.9329 0.4731 0.032 Uiso 1 1 calc R
C17 C 0.2615(2) 0.80229(18) 0.59362(18) 0.0104(5) Uani 1 1 d .
C18 C 0.2494(2) 0.76929(18) 0.68594(19) 0.0108(5) Uani 1 1 d .
N2 N 0.15674(19) 0.85202(16) 0.55445(15) 0.0122(4) Uani 1 1 d .
C19 C 0.1046(3) 0.8951(2) 0.45702(19) 0.0166(5) Uani 1 1 d .
H19A H 0.0171 0.9090 0.4508 0.025 Uiso 1 1 calc R
H19B H 0.1050 0.8419 0.3956 0.025 Uiso 1 1 calc R
H19C H 0.1570 0.9631 0.4599 0.025 Uiso 1 1 calc R
N3 N 0.08237(19) 0.85543(16) 0.61632(16) 0.0128(4) Uani 1 1 d .
N4 N 0.14025(19) 0.80581(15) 0.69433(15) 0.0102(4) Uani 1 1 d .
C20 C 0.0742(2) 0.7868(2) 0.77256(19) 0.0135(5) Uani 1 1 d .
H20A H 0.1381 0.7880 0.8417 0.016 Uiso 1 1 calc R
H20B H 0.0230 0.7140 0.7497 0.016 Uiso 1 1 calc R
C21 C -0.0116(2) 0.87156(19) 0.78518(19) 0.0130(5) Uani 1 1 d .
C22 C -0.1371(2) 0.8573(2) 0.72181(19) 0.0142(5) Uani 1 1 d .
F1 F -0.18239(14) 0.76777(12) 0.64783(12) 0.0210(3) Uani 1 1 d .
C23 C -0.2188(2) 0.9324(2) 0.7330(2) 0.0176(5) Uani 1 1 d .
F2 F -0.34057(15) 0.91530(13) 0.67096(13) 0.0259(4) Uani 1 1 d .
C24 C -0.1754(3) 1.0246(2) 0.8097(2) 0.0196(6) Uani 1 1 d .
F3 F -0.25431(17) 1.09710(13) 0.82127(13) 0.0299(4) Uani 1 1 d .
C25 C -0.0511(3) 1.0424(2) 0.8734(2) 0.0192(6) Uani 1 1 d .
F4 F -0.00777(17) 1.13322(12) 0.94697(12) 0.0293(4) Uani 1 1 d .
C26 C 0.0295(2) 0.9660(2) 0.86032(19) 0.0160(5) Uani 1 1 d .
F5 F 0.14943(15) 0.98492(12) 0.92444(12) 0.0237(3) Uani 1 1 d .
N5 N 0.23958(19) 0.54339(16) 0.65363(15) 0.0119(4) Uani 1 1 d .
C27 C 0.1734(2) 0.4704(2) 0.59762(19) 0.0136(5) Uani 1 1 d .
C28 C 0.0896(3) 0.3777(2) 0.5252(2) 0.0198(6) Uani 1 1 d .
H28A H 0.0139 0.3631 0.5476 0.030 Uiso 1 1 calc R
H28B H 0.1347 0.3137 0.5257 0.030 Uiso 1 1 calc R
H28C H 0.0639 0.3940 0.4536 0.030 Uiso 1 1 calc R
O1 O 0.85893(19) 0.33693(15) 0.62841(16) 0.0251(4) Uani 1 1 d .
O2 O 0.73195(19) 0.47526(18) 0.66972(16) 0.0306(5) Uani 1 1 d .
O3 O 0.9592(2) 0.52295(15) 0.69967(16) 0.0282(5) Uani 1 1 d .
S1 S 0.85559(6) 0.44027(5) 0.69066(5) 0.01488(12) Uani 1 1 d .
C29 C 0.2311(3) 0.1935(2) 0.7699(2) 0.0252(6) Uani 1 1 d .
F6 F 0.99882(18) 0.36990(16) 0.85320(15) 0.0402(5) Uani 1 1 d .
F7 F 0.8955(2) 0.49806(19) 0.89423(14) 0.0540(6) Uani 1 1 d .
F8 F 0.7977(2) 0.3374(2) 0.82931(19) 0.0581(6) Uani 1 1 d .
O4 O 0.4578(2) 0.18435(17) 0.75780(16) 0.0289(5) Uani 1 1 d .
O5 O 0.2813(3) 0.09040(19) 0.60940(17) 0.0497(7) Uani 1 1 d .
O6 O 0.3365(2) 0.01973(16) 0.77433(17) 0.0336(5) Uani 1 1 d .
S2 S 0.33965(8) 0.11180(5) 0.72259(5) 0.02520(16) Uani 1 1 d .
C30 C 0.8895(3) 0.4099(3) 0.8235(2) 0.0278(6) Uani 1 1 d .
F9 F 0.21050(18) 0.27890(15) 0.72164(15) 0.0391(4) Uani 1 1 d .
F10 F 0.27689(17) 0.23184(14) 0.87334(13) 0.0318(4) Uani 1 1 d .
F11 F 0.11740(17) 0.13551(17) 0.75182(16) 0.0445(5) Uani 1 1 d .

loop_
_atom_site_aniso_label
_atom_site_aniso_U_11
_atom_site_aniso_U_22
_atom_site_aniso_U_33
_atom_site_aniso_U_23
_atom_site_aniso_U_13
_atom_site_aniso_U_12
Ir 0.01017(5) 0.00780(5) 0.00811(5) 0.00112(3) 0.00311(3) 0.00154(3)
C1 0.0152(12) 0.0131(12) 0.0098(11) 0.0021(10) 0.0016(9) 0.0019(9)
C2 0.0126(12) 0.0117(11) 0.0096(11) 0.0008(9) -0.0006(9) 0.0009(9)
C3 0.0160(13) 0.0130(12) 0.0071(11) -0.0009(9) -0.0008(9) 0.0020(10)
C4 0.0181(13) 0.0206(13) 0.0077(11) 0.0023(10) 0.0006(9) 0.0049(10)
C5 0.0190(13) 0.0184(13) 0.0081(11) 0.0067(10) 0.0023(9) 0.0001(10)
C6 0.0272(15) 0.0103(12) 0.0202(14) 0.0021(10) 0.0007(11) 0.0025(11)
C7 0.0145(13) 0.0211(13) 0.0192(13) -0.0002(11) 0.0051(10) -0.0004(10)
C8 0.0289(15) 0.0099(12) 0.0187(13) -0.0003(10) 0.0009(11) 0.0017(11)
C9 0.0256(15) 0.0360(16) 0.0124(13) -0.0012(12) 0.0070(11) 0.0128(13)
C10 0.0257(15) 0.0299(16) 0.0207(14) 0.0090(12) 0.0081(12) -0.0046(12)
C11 0.0136(12) 0.0088(11) 0.0088(11) -0.0012(9) 0.0035(9) -0.0021(9)
C12 0.0111(12) 0.0117(11) 0.0073(11) -0.0019(9) 0.0018(9) -0.0019(9)
C13 0.0115(12) 0.0147(12) 0.0135(12) 0.0004(10) 0.0023(9) 0.0017(9)
C14 0.0120(12) 0.0191(13) 0.0158(12) -0.0038(10) 0.0058(10) -0.0002(10)
C15 0.0171(13) 0.0180(13) 0.0147(12) -0.0012(10) 0.0081(10) -0.0032(10)
N1 0.0153(11) 0.0133(10) 0.0116(10) 0.0034(8) 0.0053(8) 0.0007(8)
C16 0.0284(15) 0.0186(13) 0.0239(14) 0.0113(11) 0.0145(12) 0.0056(11)
C17 0.0139(12) 0.0077(11) 0.0088(11) 0.0022(9) 0.0019(9) 0.0015(9)
C18 0.0113(12) 0.0079(11) 0.0126(12) -0.0017(9) 0.0049(9) -0.0002(9)
N2 0.0160(11) 0.0088(9) 0.0124(10) 0.0024(8) 0.0046(8) 0.0037(8)
C19 0.0227(14) 0.0154(12) 0.0115(12) 0.0035(10) 0.0030(10) 0.0080(10)
N3 0.0143(11) 0.0111(10) 0.0123(10) 0.0015(8) 0.0032(8) 0.0019(8)
N4 0.0133(10) 0.0080(9) 0.0098(10) 0.0024(8) 0.0036(8) 0.0026(8)
C20 0.0142(12) 0.0151(12) 0.0140(12) 0.0042(10) 0.0073(10) 0.0033(10)
C21 0.0165(13) 0.0109(11) 0.0155(12) 0.0042(10) 0.0096(10) 0.0041(9)
C22 0.0183(13) 0.0118(12) 0.0135(12) -0.0003(10) 0.0077(10) 0.0024(10)
F1 0.0169(8) 0.0174(8) 0.0228(8) -0.0053(6) 0.0018(6) 0.0009(6)
C23 0.0191(14) 0.0202(13) 0.0184(13) 0.0093(11) 0.0088(11) 0.0083(11)
F2 0.0162(8) 0.0293(9) 0.0315(9) 0.0061(7) 0.0038(7) 0.0104(7)
C24 0.0305(15) 0.0169(13) 0.0208(14) 0.0093(11) 0.0163(12) 0.0142(11)
F3 0.0428(11) 0.0272(9) 0.0284(9) 0.0064(7) 0.0180(8) 0.0252(8)
C25 0.0346(16) 0.0111(12) 0.0135(13) -0.0007(10) 0.0113(11) 0.0034(11)
F4 0.0502(11) 0.0146(8) 0.0200(8) -0.0056(7) 0.0098(8) 0.0058(7)
C26 0.0181(13) 0.0157(12) 0.0140(12) 0.0028(10) 0.0052(10) 0.0003(10)
F5 0.0205(8) 0.0217(8) 0.0219(8) -0.0016(7) -0.0001(6) -0.0019(6)
N5 0.0148(10) 0.0121(10) 0.0114(10) 0.0050(8) 0.0061(8) 0.0042(8)
C27 0.0166(13) 0.0134(12) 0.0127(12) 0.0039(10) 0.0065(10) 0.0022(10)
C28 0.0259(15) 0.0136(12) 0.0173(13) -0.0026(11) 0.0071(11) -0.0036(11)
O1 0.0253(11) 0.0176(10) 0.0283(11) -0.0082(8) 0.0082(9) 0.0020(8)
O2 0.0239(11) 0.0394(13) 0.0262(11) -0.0004(10) 0.0035(9) 0.0170(10)
O3 0.0363(12) 0.0168(10) 0.0307(11) 0.0046(9) 0.0117(9) -0.0058(9)
S1 0.0172(3) 0.0128(3) 0.0142(3) -0.0002(2) 0.0051(2) 0.0032(2)
C29 0.0195(14) 0.0262(15) 0.0261(15) 0.0144(12) -0.0020(11) -0.0023(12)
F6 0.0348(11) 0.0510(12) 0.0406(11) 0.0253(10) 0.0076(9) 0.0197(9)
F7 0.0729(16) 0.0723(16) 0.0179(9) 0.0009(10) 0.0129(10) 0.0325(13)
F8 0.0469(13) 0.0768(16) 0.0674(15) 0.0447(13) 0.0300(11) -0.0007(12)
O4 0.0303(12) 0.0273(11) 0.0278(11) 0.0025(9) 0.0101(9) -0.0029(9)
O5 0.0780(19) 0.0399(14) 0.0160(11) -0.0006(10) 0.0038(11) -0.0297(13)
O6 0.0553(15) 0.0150(10) 0.0336(12) 0.0065(9) 0.0184(11) 0.0022(10)
S2 0.0400(4) 0.0162(3) 0.0170(3) 0.0003(3) 0.0093(3) -0.0064(3)
C30 0.0261(16) 0.0357(17) 0.0270(16) 0.0137(14) 0.0114(12) 0.0079(13)
F9 0.0381(11) 0.0328(10) 0.0456(11) 0.0256(9) 0.0018(9) 0.0054(8)
F10 0.0382(10) 0.0346(10) 0.0237(9) 0.0059(8) 0.0088(8) 0.0124(8)
F11 0.0226(10) 0.0533(12) 0.0545(13) 0.0294(10) 0.0005(8) -0.0076(9)

loop_
_atom_type_symbol
_atom_type_description
_atom_type_scat_dispersion_real
_atom_type_scat_dispersion_imag
_atom_type_scat_source
C C 0.0033 0.0016 'International Tables Vol C Tables 4.2.6.8 and 6.1.1.4'
H H 0.0000 0.0000 'International Tables Vol C Tables 4.2.6.8 and 6.1.1.4'
N N 0.0061 0.0033 'International Tables Vol C Tables 4.2.6.8 and 6.1.1.4'
O O 0.0106 0.0060 'International Tables Vol C Tables 4.2.6.8 and 6.1.1.4'
F F 0.0171 0.0103 'International Tables Vol C Tables 4.2.6.8 and 6.1.1.4'
S S 0.1246 0.1234 'International Tables Vol C Tables 4.2.6.8 and 6.1.1.4'
Ir Ir -1.4442 7.9887 'International Tables Vol C Tables 4.2.6.8 and 6.1.1.4'

loop_
_geom_angle_atom_site_label_1
_geom_angle_atom_site_label_2
_geom_angle_atom_site_label_3
_geom_angle
C18 Ir N5 86.84(9)
C18 Ir C12 76.65(9)
N5 Ir C12 85.21(8)
C18 Ir C3 109.05(9)
N5 Ir C3 158.63(9)
C12 Ir C3 111.83(9)
C18 Ir C1 168.66(9)
N5 Ir C1 97.70(8)
C12 Ir C1 113.97(9)
C3 Ir C1 64.14(9)
C18 Ir C2 141.57(9)
N5 Ir C2 130.62(8)
C12 Ir C2 95.87(9)
C3 Ir C2 38.51(9)
C1 Ir C2 37.41(9)
C18 Ir C5 131.13(9)
N5 Ir C5 95.57(9)
C12 Ir C5 152.22(10)
C3 Ir C5 63.29(9)
C1 Ir C5 38.32(9)
C2 Ir C5 62.73(9)
C18 Ir C4 106.23(9)
N5 Ir C4 124.96(9)
C12 Ir C4 149.55(10)
C3 Ir C4 37.96(9)
C1 Ir C4 62.68(9)
C2 Ir C4 62.55(9)
C5 Ir C4 36.47(9)
C2 C1 C5 107.3(2)
C2 C1 C6 127.6(2)
C5 C1 C6 125.0(2)
C2 C1 Ir 71.64(14)
C5 C1 Ir 71.84(13)
C6 C1 Ir 124.47(17)
C1 C2 C3 108.2(2)
C1 C2 C7 127.7(2)
C3 C2 C7 124.0(2)
C1 C2 Ir 70.94(14)
C3 C2 Ir 68.69(13)
C7 C2 Ir 128.55(17)
C4 C3 C2 107.2(2)
C4 C3 C8 126.1(2)
C2 C3 C8 125.5(2)
C4 C3 Ir 74.56(14)
C2 C3 Ir 72.81(13)
C8 C3 Ir 127.71(17)
C5 C4 C3 108.4(2)
C5 C4 C9 127.7(2)
C3 C4 C9 123.4(2)
C5 C4 Ir 70.93(13)
C3 C4 Ir 67.47(13)
C9 C4 Ir 133.99(18)
C4 C5 C1 108.4(2)
C4 C5 C10 127.2(2)
C1 C5 C10 124.4(2)
C4 C5 Ir 72.60(14)
C1 C5 Ir 69.85(13)
C10 C5 Ir 124.27(18)
C1 C6 H6A 109.5
C1 C6 H6B 109.5
H6A C6 H6B 109.5
C1 C6 H6C 109.5
H6A C6 H6C 109.5
H6B C6 H6C 109.5
C2 C7 H7A 109.5
C2 C7 H7B 109.5
H7A C7 H7B 109.5
C2 C7 H7C 109.5
H7A C7 H7C 109.5
H7B C7 H7C 109.5
C3 C8 H8A 109.5
C3 C8 H8B 109.5
H8A C8 H8B 109.5
C3 C8 H8C 109.5
H8A C8 H8C 109.5
H8B C8 H8C 109.5
C4 C9 H9A 109.5
C4 C9 H9B 109.5
H9A C9 H9B 109.5
C4 C9 H9C 109.5
H9A C9 H9C 109.5
H9B C9 H9C 109.5
C5 C10 H10A 109.5
C5 C10 H10B 109.5
H10A C10 H10B 109.5
C5 C10 H10C 109.5
H10A C10 H10C 109.5
H10B C10 H10C 109.5
N1 C11 C12 121.0(2)
N1 C11 C17 127.7(2)
C12 C11 C17 111.3(2)
C13 C12 C11 116.7(2)
C13 C12 Ir 124.30(18)
C11 C12 Ir 118.96(16)
C14 C13 C12 120.7(2)
C14 C13 H13 119.6
C12 C13 H13 119.6
C15 C14 C13 120.0(2)
C15 C14 H14 120.0
C13 C14 H14 120.0
N1 C15 C14 120.2(2)
N1 C15 H15 119.9
C14 C15 H15 119.9
C11 N1 C15 120.8(2)
C11 N1 C16 122.8(2)
C15 N1 C16 116.5(2)
N1 C16 H16A 109.5
N1 C16 H16B 109.5
H16A C16 H16B 109.5
N1 C16 H16C 109.5
H16A C16 H16C 109.5
H16B C16 H16C 109.5
N2 C17 C18 106.5(2)
N2 C17 C11 139.8(2)
C18 C17 C11 113.0(2)
N4 C18 C17 103.0(2)
N4 C18 Ir 136.29(18)
C17 C18 Ir 119.76(16)
N3 N2 C17 111.56(19)
N3 N2 C19 113.51(19)
C17 N2 C19 134.8(2)
N2 C19 H19A 109.5
N2 C19 H19B 109.5
H19A C19 H19B 109.5
N2 C19 H19C 109.5
H19A C19 H19C 109.5
H19B C19 H19C 109.5
N2 N3 N4 104.31(18)
N3 N4 C18 114.56(19)
N3 N4 C20 117.82(19)
C18 N4 C20 127.3(2)
N4 C20 C21 111.69(19)
N4 C20 H20A 109.3
C21 C20 H20A 109.3
N4 C20 H20B 109.3
C21 C20 H20B 109.3
H20A C20 H20B 107.9
C26 C21 C22 116.9(2)
C26 C21 C20 122.2(2)
C22 C21 C20 120.9(2)
F1 C22 C23 118.1(2)
F1 C22 C21 119.7(2)
C23 C22 C21 122.2(2)
F2 C23 C24 120.0(2)
F2 C23 C22 120.7(2)
C24 C23 C22 119.4(2)
F3 C24 C25 120.2(2)
F3 C24 C23 119.6(3)
C25 C24 C23 120.2(2)
F4 C25 C24 120.4(2)
F4 C25 C26 120.3(2)
C24 C25 C26 119.4(2)
F5 C26 C21 120.1(2)
F5 C26 C25 118.0(2)
C21 C26 C25 121.9(2)
C27 N5 Ir 176.69(19)
N5 C27 C28 179.3(3)
C27 C28 H28A 109.5
C27 C28 H28B 109.5
H28A C28 H28B 109.5
C27 C28 H28C 109.5
H28A C28 H28C 109.5
H28B C28 H28C 109.5
O2 S1 O1 114.51(12)
O2 S1 O3 115.49(13)
O1 S1 O3 114.27(12)
O2 S1 C30 104.33(13)
O1 S1 C30 102.46(13)
O3 S1 C30 103.56(13)
F10 C29 F9 107.3(2)
F10 C29 F11 107.6(2)
F9 C29 F11 106.9(2)
F10 C29 S2 111.54(19)
F9 C29 S2 111.8(2)
F11 C29 S2 111.5(2)
O6 S2 O4 115.98(14)
O6 S2 O5 115.98(14)
O4 S2 O5 113.94(14)
O6 S2 C29 102.50(13)
O4 S2 C29 102.98(13)
O5 S2 C29 102.65(16)
F7 C30 F6 107.8(3)
F7 C30 F8 106.8(3)
F6 C30 F8 107.7(3)
F7 C30 S1 111.4(2)
F6 C30 S1 112.1(2)
F8 C30 S1 110.8(2)

loop_
_geom_bond_atom_site_label_1
_geom_bond_atom_site_label_2
_geom_bond_distance
Ir C18 2.020(2)
Ir N5 2.041(2)
Ir C12 2.055(2)
Ir C3 2.167(2)
Ir C1 2.213(2)
Ir C2 2.222(2)
Ir C5 2.240(2)
Ir C4 2.261(2)
C1 C2 1.422(3)
C1 C5 1.461(3)
C1 C6 1.499(3)
C2 C3 1.448(3)
C2 C7 1.494(3)
C3 C4 1.443(4)
C3 C8 1.500(3)
C4 C5 1.408(4)
C4 C9 1.501(3)
C5 C10 1.499(4)
C6 H6A 0.9800
C6 H6B 0.9800
C6 H6C 0.9800
C7 H7A 0.9800
C7 H7B 0.9800
C7 H7C 0.9800
C8 H8A 0.9800
C8 H8B 0.9800
C8 H8C 0.9800
C9 H9A 0.9800
C9 H9B 0.9800
C9 H9C 0.9800
C10 H10A 0.9800
C10 H10B 0.9800
C10 H10C 0.9800
C11 N1 1.354(3)
C11 C12 1.412(3)
C11 C17 1.464(3)
C12 C13 1.401(3)
C13 C14 1.379(4)
C13 H13 0.9500
C14 C15 1.371(4)
C14 H14 0.9500
C15 N1 1.358(3)
C15 H15 0.9500
N1 C16 1.470(3)
C16 H16A 0.9800
C16 H16B 0.9800
C16 H16C 0.9800
C17 N2 1.372(3)
C17 C18 1.402(3)
C18 N4 1.354(3)
N2 N3 1.324(3)
N2 C19 1.473(3)
C19 H19A 0.9800
C19 H19B 0.9800
C19 H19C 0.9800
N3 N4 1.332(3)
N4 C20 1.475(3)
C20 C21 1.506(3)
C20 H20A 0.9900
C20 H20B 0.9900
C21 C26 1.383(3)
C21 C22 1.385(4)
C22 F1 1.335(3)
C22 C23 1.381(3)
C23 F2 1.345(3)
C23 C24 1.375(4)
C24 F3 1.336(3)
C24 C25 1.374(4)
C25 F4 1.341(3)
C25 C26 1.389(4)
C26 F5 1.337(3)
N5 C27 1.143(3)
C27 C28 1.454(3)
C28 H28A 0.9800
C28 H28B 0.9800
C28 H28C 0.9800
O1 S1 1.4418(18)
O2 S1 1.435(2)
O3 S1 1.445(2)
S1 C30 1.820(3)
C29 F10 1.330(3)
C29 F9 1.337(3)
C29 F11 1.337(3)
C29 S2 1.828(3)
F6 C30 1.327(3)
F7 C30 1.327(4)
F8 C30 1.333(4)
O4 S2 1.441(2)
O5 S2 1.443(2)
O6 S2 1.438(2)

loop_
_geom_torsion_atom_site_label_1
_geom_torsion_atom_site_label_2
_geom_torsion_atom_site_label_3
_geom_torsion_atom_site_label_4
_geom_torsion
C18 Ir C1 C2 -92.2(5)
N5 Ir C1 C2 154.77(13)
C12 Ir C1 C2 66.61(15)
C3 Ir C1 C2 -37.08(14)
C5 Ir C1 C2 -116.0(2)
C4 Ir C1 C2 -79.71(15)
C18 Ir C1 C5 23.8(5)
N5 Ir C1 C5 -89.24(14)
C12 Ir C1 C5 -177.40(14)
C3 Ir C1 C5 78.91(15)
C2 Ir C1 C5 116.0(2)
C4 Ir C1 C5 36.28(14)
C18 Ir C1 C6 144.3(4)
N5 Ir C1 C6 31.3(2)
C12 Ir C1 C6 -56.9(2)
C3 Ir C1 C6 -160.6(2)
C2 Ir C1 C6 -123.5(3)
C5 Ir C1 C6 120.5(3)
C4 Ir C1 C6 156.8(2)
C5 C1 C2 C3 -4.7(3)
C6 C1 C2 C3 178.6(2)
Ir C1 C2 C3 58.75(16)
C5 C1 C2 C7 172.1(2)
C6 C1 C2 C7 -4.7(4)
Ir C1 C2 C7 -124.5(3)
C5 C1 C2 Ir -63.44(16)
C6 C1 C2 Ir 119.8(3)
C18 Ir C2 C1 161.58(14)
N5 Ir C2 C1 -33.82(18)
C12 Ir C2 C1 -122.53(14)
C3 Ir C2 C1 119.4(2)
C5 Ir C2 C1 38.83(14)
C4 Ir C2 C1 80.08(15)
C18 Ir C2 C3 42.2(2)
N5 Ir C2 C3 -153.18(14)
C12 Ir C2 C3 118.10(15)
C1 Ir C2 C3 -119.4(2)
C5 Ir C2 C3 -80.54(15)
C4 Ir C2 C3 -39.28(14)
C18 Ir C2 C7 -74.9(3)
N5 Ir C2 C7 89.7(2)
C12 Ir C2 C7 1.0(2)
C3 Ir C2 C7 -117.1(3)
C1 Ir C2 C7 123.5(3)
C5 Ir C2 C7 162.3(2)
C4 Ir C2 C7 -156.4(2)
C1 C2 C3 C4 7.0(3)
C7 C2 C3 C4 -169.9(2)
Ir C2 C3 C4 67.19(16)
C1 C2 C3 C8 175.4(2)
C7 C2 C3 C8 -1.5(4)
Ir C2 C3 C8 -124.5(2)
C1 C2 C3 Ir -60.16(17)
C7 C2 C3 Ir 122.9(2)
C18 Ir C3 C4 92.19(15)
N5 Ir C3 C4 -44.0(3)
C12 Ir C3 C4 175.02(14)
C1 Ir C3 C4 -77.99(15)
C2 Ir C3 C4 -114.0(2)
C5 Ir C3 C4 -35.06(14)
C18 Ir C3 C2 -153.78(14)
N5 Ir C3 C2 70.0(3)
C12 Ir C3 C2 -70.95(16)
C1 Ir C3 C2 36.04(14)
C5 Ir C3 C2 78.97(15)
C4 Ir C3 C2 114.0(2)
C18 Ir C3 C8 -31.8(2)
N5 Ir C3 C8 -168.0(2)
C12 Ir C3 C8 51.0(2)
C1 Ir C3 C8 158.0(2)
C2 Ir C3 C8 122.0(3)
C5 Ir C3 C8 -159.1(3)
C4 Ir C3 C8 -124.0(3)
C2 C3 C4 C5 -6.7(3)
C8 C3 C4 C5 -175.0(2)
Ir C3 C4 C5 59.30(17)
C2 C3 C4 C9 165.2(2)
C8 C3 C4 C9 -3.1(4)
Ir C3 C4 C9 -128.8(2)
C2 C3 C4 Ir -66.00(16)
C8 C3 C4 Ir 125.7(3)
C18 Ir C4 C5 139.35(15)
N5 Ir C4 C5 41.69(18)
C12 Ir C4 C5 -129.5(2)
C3 Ir C4 C5 -120.3(2)
C1 Ir C4 C5 -38.11(15)
C2 Ir C4 C5 -80.46(16)
C18 Ir C4 C3 -100.34(15)
N5 Ir C4 C3 161.99(13)
C12 Ir C4 C3 -9.2(2)
C1 Ir C4 C3 82.19(15)
C2 Ir C4 C3 39.85(14)
C5 Ir C4 C3 120.3(2)
C18 Ir C4 C9 14.9(3)
N5 Ir C4 C9 -82.7(3)
C12 Ir C4 C9 106.1(3)
C3 Ir C4 C9 115.3(3)
C1 Ir C4 C9 -162.5(3)
C2 Ir C4 C9 155.1(3)
C5 Ir C4 C9 -124.4(3)
C3 C4 C5 C1 3.8(3)
C9 C4 C5 C1 -167.6(2)
Ir C4 C5 C1 61.02(16)
C3 C4 C5 C10 -177.4(2)
C9 C4 C5 C10 11.2(4)
Ir C4 C5 C10 -120.2(3)
C3 C4 C5 Ir -57.18(17)
C9 C4 C5 Ir 131.4(3)
C2 C1 C5 C4 0.5(3)
C6 C1 C5 C4 177.4(2)
Ir C1 C5 C4 -62.77(17)
C2 C1 C5 C10 -178.3(2)
C6 C1 C5 C10 -1.4(4)
Ir C1 C5 C10 118.4(2)
C2 C1 C5 Ir 63.31(16)
C6 C1 C5 Ir -119.8(2)
C18 Ir C5 C4 -56.13(19)
N5 Ir C5 C4 -146.80(15)
C12 Ir C5 C4 122.9(2)
C3 Ir C5 C4 36.48(15)
C1 Ir C5 C4 117.8(2)
C2 Ir C5 C4 79.91(16)
C18 Ir C5 C1 -173.95(13)
N5 Ir C5 C1 95.39(14)
C12 Ir C5 C1 5.1(3)
C3 Ir C5 C1 -81.34(15)
C2 Ir C5 C1 -37.91(14)
C4 Ir C5 C1 -117.8(2)
C18 Ir C5 C10 67.5(3)
N5 Ir C5 C10 -23.2(2)
C12 Ir C5 C10 -113.5(3)
C3 Ir C5 C10 160.1(2)
C1 Ir C5 C10 -118.6(3)
C2 Ir C5 C10 -156.5(2)
C4 Ir C5 C10 123.6(3)
N1 C11 C12 C13 -8.7(3)
C17 C11 C12 C13 170.6(2)
N1 C11 C12 Ir 173.85(17)
C17 C11 C12 Ir -6.9(3)
C18 Ir C12 C13 -173.3(2)
N5 Ir C12 C13 -85.4(2)
C3 Ir C12 C13 81.2(2)
C1 Ir C12 C13 10.9(2)
C2 Ir C12 C13 45.0(2)
C5 Ir C12 C13 7.4(3)
C4 Ir C12 C13 87.3(3)
C18 Ir C12 C11 3.95(18)
N5 Ir C12 C11 91.83(18)
C3 Ir C12 C11 -101.49(19)
C1 Ir C12 C11 -171.86(17)
C2 Ir C12 C11 -137.77(18)
C5 Ir C12 C11 -175.32(17)
C4 Ir C12 C11 -95.4(2)
C11 C12 C13 C14 3.7(3)
Ir C12 C13 C14 -179.00(18)
C12 C13 C14 C15 2.2(4)
C13 C14 C15 N1 -3.3(4)
C12 C11 N1 C15 7.8(3)
C17 C11 N1 C15 -171.3(2)
C12 C11 N1 C16 -170.1(2)
C17 C11 N1 C16 10.8(4)
C14 C15 N1 C11 -1.7(4)
C14 C15 N1 C16 176.4(2)
N1 C11 C17 N2 16.9(5)
C12 C11 C17 N2 -162.3(3)
N1 C11 C17 C18 -174.3(2)
C12 C11 C17 C18 6.5(3)
N2 C17 C18 N4 -1.8(2)
C11 C17 C18 N4 -174.37(19)
N2 C17 C18 Ir 168.79(15)
C11 C17 C18 Ir -3.8(3)
N5 Ir C18 N4 81.0(2)
C12 Ir C18 N4 166.8(3)
C3 Ir C18 N4 -84.4(3)
C1 Ir C18 N4 -33.1(6)
C2 Ir C18 N4 -110.7(3)
C5 Ir C18 N4 -13.7(3)
C4 Ir C18 N4 -44.6(3)
N5 Ir C18 C17 -85.74(19)
C12 Ir C18 C17 0.08(18)
C3 Ir C18 C17 108.88(19)
C1 Ir C18 C17 160.2(4)
C2 Ir C18 C17 82.6(2)
C5 Ir C18 C17 179.62(16)
C4 Ir C18 C17 148.69(18)
C18 C17 N2 N3 1.8(3)
C11 C17 N2 N3 171.1(3)
C18 C17 N2 C19 -173.2(2)
C11 C17 N2 C19 -3.9(5)
C17 N2 N3 N4 -0.9(2)
C19 N2 N3 N4 175.22(18)
N2 N3 N4 C18 -0.4(3)
N2 N3 N4 C20 -174.38(19)
C17 C18 N4 N3 1.4(3)
Ir C18 N4 N3 -166.78(18)
C17 C18 N4 C20 174.7(2)
Ir C18 N4 C20 6.6(4)
N3 N4 C20 C21 -28.7(3)
C18 N4 C20 C21 158.1(2)
N4 C20 C21 C26 -91.6(3)
N4 C20 C21 C22 89.1(3)
C26 C21 C22 F1 -180.0(2)
C20 C21 C22 F1 -0.6(4)
C26 C21 C22 C23 -0.8(4)
C20 C21 C22 C23 178.6(2)
F1 C22 C23 F2 0.1(4)
C21 C22 C23 F2 -179.1(2)
F1 C22 C23 C24 178.9(2)
C21 C22 C23 C24 -0.3(4)
F2 C23 C24 F3 -0.7(4)
C22 C23 C24 F3 -179.6(2)
F2 C23 C24 C25 179.9(2)
C22 C23 C24 C25 1.1(4)
F3 C24 C25 F4 -0.6(4)
C23 C24 C25 F4 178.7(2)
F3 C24 C25 C26 179.9(2)
C23 C24 C25 C26 -0.7(4)
C22 C21 C26 F5 179.8(2)
C20 C21 C26 F5 0.5(4)
C22 C21 C26 C25 1.1(4)
C20 C21 C26 C25 -178.3(2)
F4 C25 C26 F5 1.4(4)
C24 C25 C26 F5 -179.1(2)
F4 C25 C26 C21 -179.8(2)
C24 C25 C26 C21 -0.4(4)
F10 C29 S2 O6 66.3(2)
F9 C29 S2 O6 -173.5(2)
F11 C29 S2 O6 -54.0(2)
F10 C29 S2 O4 -54.5(2)
F9 C29 S2 O4 65.7(2)
F11 C29 S2 O4 -174.79(19)
F10 C29 S2 O5 -173.1(2)
F9 C29 S2 O5 -52.9(2)
F11 C29 S2 O5 66.6(2)
O2 S1 C30 F7 -62.8(2)
O1 S1 C30 F7 177.5(2)
O3 S1 C30 F7 58.4(2)
O2 S1 C30 F6 176.3(2)
O1 S1 C30 F6 56.6(2)
O3 S1 C30 F6 -62.5(2)
O2 S1 C30 F8 55.9(2)
O1 S1 C30 F8 -63.7(2)
O3 S1 C30 F8 177.2(2)
